data_7241130
loop_
_publ_author_name
'Zhong, Ping-Fu'
'Lin, Hong-Min'
'Wang, Lin-Wei'
'Mo, Zu-Yu'
'Meng, Xiu-Jin'
'Tang, Hai-Tao'
'Pan, Ying-Ming'

_publ_section_title
;
 Electrochemically enabled synthesis of sulfide imidazopyridines via a
 radical cyclization cascade
;
_journal_issue 19
_journal_name_full 'Green Chemistry'
_journal_page_first 6334
_journal_page_last 6339
_journal_paper_doi 10.1039/D0GC02125C
_journal_volume 22
_journal_year 2020
_chemical_formula_moiety 'C22 H19 N3 O S, 0.75(C H4 O)'
_chemical_formula_sum 'C22.75 H22 N3 O1.75 S'
_chemical_formula_weight 397.49
_space_group_crystal_system triclinic
_space_group_IT_number 2
_space_group_name_Hall '-P 1'
_space_group_name_H-M_alt 'P -1'
_atom_sites_solution_hydrogens geom
_atom_sites_solution_primary direct
_audit_creation_date 2019-12-09
_audit_creation_method
;
Olex2 1.3
(compiled Nov 21 2019 18:26:39 for OlexSys, GUI svn.r6003)
;
_audit_update_record
;
2019-12-09 deposited with the CCDC.	2020-08-19 downloaded from the CCDC.
;
_cell_angle_alpha 90.853(15)
_cell_angle_beta 96.934(19)
_cell_angle_gamma 99.10(3)
_cell_formula_units_Z 2
_cell_length_a 4.9241(18)
_cell_length_b 14.209(4)
_cell_length_c 15.2990(16)
_cell_measurement_reflns_used 1174
_cell_measurement_temperature 293(2)
_cell_measurement_theta_max 21.4610
_cell_measurement_theta_min 3.8590
_cell_volume 1048.6(5)
_computing_cell_refinement 'CrysAlisPro 1.171.40.53 (Rigaku OD, 2019)'
_computing_data_collection 'CrysAlisPro 1.171.40.53 (Rigaku OD, 2019)'
_computing_data_reduction 'CrysAlisPro 1.171.40.53 (Rigaku OD, 2019)'
_computing_molecular_graphics 'Olex2 1.3 (Dolomanov et al., 2009)'
_computing_publication_material 'Olex2 1.3 (Dolomanov et al., 2009)'
_computing_structure_refinement 'SHELXL 2014/7 (Sheldrick, 2015)'
_computing_structure_solution 'XS  (Sheldrick, 2008)'
_diffrn_ambient_temperature 293(2)
_diffrn_detector 'CCD plate'
_diffrn_detector_area_resol_mean 15.9784
_diffrn_detector_type Eos
_diffrn_measured_fraction_theta_full 0.997
_diffrn_measured_fraction_theta_max 0.997
_diffrn_measurement_details
;
List of Runs (angles in degrees, time in seconds):

  # Type    Start    End  Width  t~exp~   \w     \q     \k     \f   Frames
#--------------------------------------------------------------------------
  1  \w    -55.00  91.00   1.00   15.00    --   17.77   0.00-120.00  146
  2  \w    -20.00  60.00   1.00   15.00    --   17.77 -99.00-120.00   80
  3  \w      5.00  78.00   1.00   15.00    --   17.77-129.00  27.00   73
  4  \w    -90.00  10.00   1.00   15.00    --  -19.57 -77.00  60.00  100
  5  \w    -88.00   2.00   1.00   15.00    --  -19.57 -57.00 120.00   90
  6  \w     34.00  66.00   1.00   15.00    --   17.77-178.00-150.00   32
  7  \w    -26.00  91.00   1.00   15.00    --   17.77  19.00   0.00  117
;
_diffrn_measurement_device 'four-circle diffractometer'
_diffrn_measurement_device_type 'SuperNova, Single source at offset/far, Eos'
_diffrn_measurement_method '\w scans'
_diffrn_orient_matrix_type 'CrysAlisPro convention (1999,Acta A55,543-557)'
_diffrn_orient_matrix_UB_11 -0.0172750000
_diffrn_orient_matrix_UB_12 -0.0463926000
_diffrn_orient_matrix_UB_13 -0.0197373000
_diffrn_orient_matrix_UB_21 -0.0090641000
_diffrn_orient_matrix_UB_22 0.0197705000
_diffrn_orient_matrix_UB_23 -0.0423499000
_diffrn_orient_matrix_UB_31 0.1457302000
_diffrn_orient_matrix_UB_32 0.0039550000
_diffrn_orient_matrix_UB_33 0.0009038000
_diffrn_radiation_monochromator mirror
_diffrn_radiation_probe x-ray
_diffrn_radiation_type 'Mo K\a'
_diffrn_radiation_wavelength 0.71073
_diffrn_reflns_av_R_equivalents 0.2226
_diffrn_reflns_av_unetI/netI 0.2078
_diffrn_reflns_Laue_measured_fraction_full 0.997
_diffrn_reflns_Laue_measured_fraction_max 0.997
_diffrn_reflns_limit_h_max 5
_diffrn_reflns_limit_h_min -5
_diffrn_reflns_limit_k_max 16
_diffrn_reflns_limit_k_min -16
_diffrn_reflns_limit_l_max 17
_diffrn_reflns_limit_l_min -17
_diffrn_reflns_number 10064
_diffrn_reflns_point_group_measured_fraction_full 0.997
_diffrn_reflns_point_group_measured_fraction_max 0.997
_diffrn_reflns_theta_full 24.713
_diffrn_reflns_theta_max 24.713
_diffrn_reflns_theta_min 3.888
_diffrn_source 'micro-focus sealed X-ray tube'
_diffrn_source_type 'SuperNova (Mo) X-ray Source'
_exptl_absorpt_coefficient_mu 0.176
_exptl_absorpt_correction_T_max 1.00000
_exptl_absorpt_correction_T_min 0.67479
_exptl_absorpt_correction_type multi-scan
_exptl_absorpt_process_details
;
CrysAlisPro 1.171.40.53 (Rigaku Oxford Diffraction, 2019)
Empirical absorption correction using spherical harmonics,
 implemented in SCALE3 ABSPACK scaling algorithm.
;
_exptl_crystal_colour colourless
_exptl_crystal_density_diffrn 1.259
_exptl_crystal_description needle
_exptl_crystal_F_000 419
_exptl_crystal_size_max 0.41
_exptl_crystal_size_mid 0.28
_exptl_crystal_size_min 0.12
_refine_diff_density_max 0.377
_refine_diff_density_min -0.396
_refine_diff_density_rms 0.086
_refine_ls_extinction_method none
_refine_ls_goodness_of_fit_ref 0.890
_refine_ls_hydrogen_treatment constr
_refine_ls_matrix_type full
_refine_ls_number_parameters 266
_refine_ls_number_reflns 3555
_refine_ls_number_restraints 12
_refine_ls_restrained_S_all 0.892
_refine_ls_R_factor_all 0.2222
_refine_ls_R_factor_gt 0.1070
_refine_ls_shift/su_max 0.000
_refine_ls_shift/su_mean 0.000
_refine_ls_structure_factor_coef Fsqd
_refine_ls_weighting_details 'w=1/[\s^2^(Fo^2^)+(0.1128P)^2^] where P=(Fo^2^+2Fc^2^)/3'
_refine_ls_weighting_scheme calc
_refine_ls_wR_factor_gt 0.2312
_refine_ls_wR_factor_ref 0.3136
_reflns_Friedel_coverage 0.000
_reflns_number_gt 1095
_reflns_number_total 3555
_reflns_threshold_expression 'I > 2\s(I)'
_cod_data_source_file d0gc02125c2.cif
_cod_data_source_block 20191108-mxjaaa
_cod_depositor_comments 'Adding full bibliography for 7241129--7241131.cif.'
_cod_database_code 7241130
_shelx_shelxl_version_number 2014/7
_shelx_space_group_comment
;
The symmetry employed for this shelxl refinement is uniquely defined
by the following loop, which should always be used as a source of
symmetry information in preference to the above space-group names.
They are only intended as comments.
;
_shelx_estimated_absorpt_t_max 0.979
_shelx_estimated_absorpt_t_min 0.931
_reflns_odcompleteness_completeness 99.77
_reflns_odcompleteness_iscentric 1
_reflns_odcompleteness_theta 26.32
_olex2_refinement_description
;
1. Fixed Uiso
 At 1.2 times of:
  All C(H) groups, All N(H,H) groups
 At 1.5 times of:
  All C(H,H,H) groups, All O(H) groups
2. Uiso/Uaniso restraints and constraints
Uanis(O2) \\sim Ueq, Uanis(C23) \\sim Ueq: with sigma of 0.01 and sigma for
terminal atoms of 0.02
3. Others
 Fixed Sof: O2(0.75) H2(0.75) C23(0.75) H23A(0.75) H23B(0.75) H23C(0.75)
4.a Aromatic/amide H refined with riding coordinates:
 C3(H3), C4(H4), C5(H5), C10(H10), C11(H11), C13(H13), C14(H14), C17(H17),
 C18(H18), C20(H20), C21(H21)
4.b X=CH2 refined with riding coordinates:
 N3(H3A,H3B)
4.c Idealised Me refined as rotating group:
 C15(H15A,H15B,H15C), C22(H22A,H22B,H22C), C23(H23A,H23B,H23C)
4.d Idealised tetrahedral OH refined as rotating group:
 O2(H2)
;
_olex2_submission_special_instructions 'No special instructions were received'
_oxdiff_exptl_absorpt_empirical_details
;
Empirical correction (ABSPACK) includes:
- Absorption correction using spherical harmonics
- Frame scaling
;
_oxdiff_exptl_absorpt_empirical_full_max 2.739
_oxdiff_exptl_absorpt_empirical_full_min 0.438

loop_
_space_group_symop_operation_xyz
'x, y, z'
'-x, -y, -z'

loop_
_atom_site_label
_atom_site_type_symbol
_atom_site_fract_x
_atom_site_fract_y
_atom_site_fract_z
_atom_site_U_iso_or_equiv
_atom_site_adp_type
_atom_site_occupancy
_atom_site_site_symmetry_order
_atom_site_calc_flag
_atom_site_refinement_flags_posn
_atom_site_refinement_flags_adp
_atom_site_refinement_flags_occupancy
_atom_site_disorder_assembly
_atom_site_disorder_group
S1 S -0.0183(4) 0.66055(13) 0.57409(10) 0.0718(7) Uani 1 1 d . . . . .
O1 O 0.9483(13) 0.4361(4) 0.8908(3) 0.1043(19) Uani 1 1 d . . . . .
N1 N 0.3478(10) 0.5706(4) 0.6740(3) 0.0576(14) Uani 1 1 d . . . . .
N2 N 0.3955(11) 0.6369(4) 0.8098(3) 0.0649(15) Uani 1 1 d . . . . .
N3 N 0.7379(12) 0.5538(4) 0.9339(4) 0.0876(19) Uani 1 1 d . . . . .
H3A H 0.8138 0.5538 0.9875 0.105 Uiso 1 1 calc R U . . .
H3B H 0.6260 0.5931 0.9188 0.105 Uiso 1 1 calc R U . . .
C1 C 0.7931(17) 0.4936(5) 0.8747(4) 0.075(2) Uani 1 1 d . . . . .
C2 C 0.6429(14) 0.5011(5) 0.7826(4) 0.0673(18) Uani 1 1 d . . . . .
C3 C 0.6834(15) 0.4393(5) 0.7198(4) 0.076(2) Uani 1 1 d . . . . .
H3 H 0.8012 0.3950 0.7335 0.091 Uiso 1 1 calc R U . . .
C4 C 0.5474(15) 0.4412(5) 0.6330(4) 0.076(2) Uani 1 1 d . . . . .
H4 H 0.5720 0.3969 0.5905 0.092 Uiso 1 1 calc R U . . .
C5 C 0.3857(14) 0.5056(5) 0.6117(4) 0.0671(18) Uani 1 1 d . . . . .
H5 H 0.2979 0.5065 0.5545 0.081 Uiso 1 1 calc R U . . .
C6 C 0.4698(13) 0.5683(5) 0.7615(4) 0.0596(17) Uani 1 1 d . . . . .
C7 C 0.2313(13) 0.6837(5) 0.7546(4) 0.0627(17) Uani 1 1 d . . . . .
C8 C 0.1922(13) 0.6444(5) 0.6691(4) 0.0627(18) Uani 1 1 d . . . . .
C9 C 0.1048(13) 0.7615(5) 0.7885(4) 0.0603(17) Uani 1 1 d . . . . .
C10 C 0.0824(16) 0.7700(5) 0.8790(5) 0.084(2) Uani 1 1 d . . . . .
H10 H 0.1567 0.7277 0.9172 0.100 Uiso 1 1 calc R U . . .
C11 C -0.0438(17) 0.8378(6) 0.9118(5) 0.092(2) Uani 1 1 d . . . . .
H11 H -0.0588 0.8401 0.9718 0.110 Uiso 1 1 calc R U . . .
C12 C -0.1530(16) 0.9050(6) 0.8577(6) 0.089(2) Uani 1 1 d . . . . .
C13 C -0.1241(15) 0.8981(6) 0.7699(5) 0.083(2) Uani 1 1 d . . . . .
H13 H -0.1931 0.9418 0.7322 0.100 Uiso 1 1 calc R U . . .
C14 C 0.0020(14) 0.8295(5) 0.7359(4) 0.0691(19) Uani 1 1 d . . . . .
H14 H 0.0193 0.8284 0.6760 0.083 Uiso 1 1 calc R U . . .
C15 C -0.3028(16) 0.9771(6) 0.8947(6) 0.115(3) Uani 1 1 d . . . . .
H15A H -0.4914 0.9677 0.8672 0.172 Uiso 1 1 calc R U . . .
H15B H -0.2135 1.0401 0.8834 0.172 Uiso 1 1 calc R U . . .
H15C H -0.2995 0.9699 0.9571 0.172 Uiso 1 1 calc R U . . .
C16 C 0.1994(14) 0.7435(5) 0.5147(4) 0.0596(17) Uani 1 1 d . . . . .
C17 C 0.4313(14) 0.7998(5) 0.5549(4) 0.0700(19) Uani 1 1 d . . . . .
H17 H 0.4871 0.7959 0.6148 0.084 Uiso 1 1 calc R U . . .
C18 C 0.5844(16) 0.8640(6) 0.5029(5) 0.085(2) Uani 1 1 d . . . . .
H18 H 0.7453 0.9018 0.5298 0.102 Uiso 1 1 calc R U . . .
C19 C 0.5090(17) 0.8737(6) 0.4151(5) 0.073(2) Uani 1 1 d . . . . .
C20 C 0.2729(19) 0.8171(6) 0.3786(5) 0.083(2) Uani 1 1 d . . . . .
H20 H 0.2152 0.8223 0.3190 0.099 Uiso 1 1 calc R U . . .
C21 C 0.1128(15) 0.7517(5) 0.4261(5) 0.079(2) Uani 1 1 d . . . . .
H21 H -0.0485 0.7145 0.3989 0.095 Uiso 1 1 calc R U . . .
C22 C 0.6787(16) 0.9431(6) 0.3619(6) 0.109(3) Uani 1 1 d . . . . .
H22A H 0.7027 0.9121 0.3078 0.164 Uiso 1 1 calc R U . . .
H22B H 0.8568 0.9648 0.3949 0.164 Uiso 1 1 calc R U . . .
H22C H 0.5851 0.9965 0.3490 0.164 Uiso 1 1 calc R U . . .
O2 O 0.041(3) 0.2489(9) 0.8438(9) 0.200(5) Uani 0.75 1 d . U P . .
H2 H 0.0127 0.2967 0.8697 0.300 Uiso 0.75 1 calc R U P . .
C23 C 0.313(3) 0.2420(11) 0.8590(10) 0.153(6) Uani 0.75 1 d . U P . .
H23A H 0.4048 0.2682 0.8109 0.229 Uiso 0.75 1 calc R U P . .
H23B H 0.3329 0.1761 0.8642 0.229 Uiso 0.75 1 calc R U P . .
H23C H 0.3933 0.2766 0.9126 0.229 Uiso 0.75 1 calc R U P . .

loop_
_atom_site_aniso_label
_atom_site_aniso_U_11
_atom_site_aniso_U_22
_atom_site_aniso_U_33
_atom_site_aniso_U_23
_atom_site_aniso_U_13
_atom_site_aniso_U_12
S1 0.0828(14) 0.0844(14) 0.0427(11) -0.0030(9) -0.0055(9) 0.0066(10)
O1 0.158(5) 0.094(4) 0.062(3) -0.007(3) -0.027(3) 0.055(4)
N1 0.070(4) 0.065(4) 0.034(3) -0.004(2) 0.003(3) 0.005(3)
N2 0.076(4) 0.074(4) 0.042(3) -0.001(3) 0.004(3) 0.008(3)
N3 0.121(5) 0.097(5) 0.042(3) 0.001(3) -0.019(3) 0.032(4)
C1 0.108(6) 0.070(5) 0.041(4) -0.015(4) 0.003(4) 0.001(4)
C2 0.086(5) 0.076(5) 0.036(4) -0.001(3) 0.001(4) 0.006(4)
C3 0.096(5) 0.083(5) 0.052(4) 0.006(4) 0.009(4) 0.029(4)
C4 0.113(6) 0.068(5) 0.051(4) -0.005(4) 0.012(4) 0.021(4)
C5 0.087(5) 0.074(5) 0.036(4) -0.013(3) -0.001(4) 0.008(4)
C6 0.070(5) 0.066(4) 0.040(4) -0.002(3) 0.004(3) 0.004(3)
C7 0.070(5) 0.069(4) 0.046(4) -0.002(3) 0.002(4) 0.006(4)
C8 0.064(4) 0.078(5) 0.039(4) -0.007(3) -0.009(3) 0.003(4)
C9 0.060(4) 0.077(5) 0.042(4) -0.005(3) 0.011(3) 0.004(3)
C10 0.114(6) 0.086(6) 0.047(4) -0.007(4) 0.012(4) 0.007(4)
C11 0.122(7) 0.095(6) 0.058(5) -0.022(5) 0.028(5) 0.005(5)
C12 0.079(5) 0.107(7) 0.077(6) -0.028(5) 0.004(5) 0.010(5)
C13 0.092(6) 0.104(6) 0.056(5) -0.018(4) 0.003(4) 0.029(5)
C14 0.079(5) 0.082(5) 0.047(4) -0.003(4) 0.010(4) 0.014(4)
C15 0.103(6) 0.137(8) 0.107(7) -0.050(6) 0.018(6) 0.027(6)
C16 0.082(5) 0.066(4) 0.031(3) -0.007(3) -0.006(3) 0.022(4)
C17 0.072(5) 0.095(5) 0.041(4) -0.002(4) 0.001(4) 0.014(4)
C18 0.087(5) 0.096(6) 0.065(5) -0.009(4) -0.002(4) 0.003(4)
C19 0.081(6) 0.088(6) 0.057(5) 0.006(4) 0.006(4) 0.031(4)
C20 0.119(7) 0.095(6) 0.045(4) 0.020(4) 0.020(5) 0.041(5)
C21 0.085(5) 0.090(6) 0.057(5) -0.013(4) -0.014(4) 0.021(4)
C22 0.124(7) 0.109(7) 0.106(7) 0.046(6) 0.043(6) 0.028(6)
O2 0.236(11) 0.163(10) 0.192(11) -0.045(8) -0.040(9) 0.061(9)
C23 0.155(11) 0.173(13) 0.137(12) 0.022(10) 0.029(10) 0.038(10)

loop_
_atom_type_symbol
_atom_type_description
_atom_type_scat_dispersion_real
_atom_type_scat_dispersion_imag
_atom_type_scat_source
C C 0.0033 0.0016 'International Tables Vol C Tables 4.2.6.8 and 6.1.1.4'
H H 0.0000 0.0000 'International Tables Vol C Tables 4.2.6.8 and 6.1.1.4'
N N 0.0061 0.0033 'International Tables Vol C Tables 4.2.6.8 and 6.1.1.4'
O O 0.0106 0.0060 'International Tables Vol C Tables 4.2.6.8 and 6.1.1.4'
S S 0.1246 0.1234 'International Tables Vol C Tables 4.2.6.8 and 6.1.1.4'

loop_
_geom_angle_atom_site_label_1
_geom_angle_atom_site_label_2
_geom_angle_atom_site_label_3
_geom_angle
_geom_angle_site_symmetry_1
_geom_angle_site_symmetry_3
_geom_angle_publ_flag
C8 S1 C16 103.8(3) . . ?
C5 N1 C6 121.0(5) . . ?
C5 N1 C8 131.4(5) . . ?
C8 N1 C6 107.6(5) . . ?
C6 N2 C7 106.8(5) . . ?
H3A N3 H3B 120.0 . . ?
C1 N3 H3A 120.0 . . ?
C1 N3 H3B 120.0 . . ?
O1 C1 N3 123.9(7) . . ?
O1 C1 C2 121.8(6) . . ?
N3 C1 C2 114.3(7) . . ?
C3 C2 C1 117.2(6) . . ?
C3 C2 C6 119.7(6) . . ?
C6 C2 C1 123.1(6) . . ?
C2 C3 H3 119.9 . . ?
C2 C3 C4 120.3(6) . . ?
C4 C3 H3 119.9 . . ?
C3 C4 H4 119.7 . . ?
C5 C4 C3 120.6(6) . . ?
C5 C4 H4 119.7 . . ?
N1 C5 H5 120.0 . . ?
C4 C5 N1 119.9(6) . . ?
C4 C5 H5 120.0 . . ?
N2 C6 N1 109.6(5) . . ?
N2 C6 C2 132.1(6) . . ?
C2 C6 N1 118.3(6) . . ?
N2 C7 C8 111.6(6) . . ?
N2 C7 C9 120.4(6) . . ?
C8 C7 C9 127.9(6) . . ?
N1 C8 S1 120.7(5) . . ?
N1 C8 C7 104.3(5) . . ?
C7 C8 S1 134.5(5) . . ?
C10 C9 C7 120.1(6) . . ?
C14 C9 C7 123.7(6) . . ?
C14 C9 C10 116.2(6) . . ?
C9 C10 H10 119.1 . . ?
C11 C10 C9 121.7(7) . . ?
C11 C10 H10 119.1 . . ?
C10 C11 H11 119.2 . . ?
C10 C11 C12 121.6(8) . . ?
C12 C11 H11 119.2 . . ?
C11 C12 C15 120.7(8) . . ?
C13 C12 C11 116.5(7) . . ?
C13 C12 C15 122.7(9) . . ?
C12 C13 H13 118.8 . . ?
C14 C13 C12 122.5(8) . . ?
C14 C13 H13 118.8 . . ?
C9 C14 H14 119.3 . . ?
C13 C14 C9 121.5(7) . . ?
C13 C14 H14 119.3 . . ?
C12 C15 H15A 109.5 . . ?
C12 C15 H15B 109.5 . . ?
C12 C15 H15C 109.5 . . ?
H15A C15 H15B 109.5 . . ?
H15A C15 H15C 109.5 . . ?
H15B C15 H15C 109.5 . . ?
C17 C16 S1 122.3(5) . . ?
C17 C16 C21 120.7(7) . . ?
C21 C16 S1 116.9(6) . . ?
C16 C17 H17 121.0 . . ?
C16 C17 C18 117.9(6) . . ?
C18 C17 H17 121.0 . . ?
C17 C18 H18 118.3 . . ?
C19 C18 C17 123.4(8) . . ?
C19 C18 H18 118.3 . . ?
C18 C19 C22 121.7(8) . . ?
C20 C19 C18 116.2(8) . . ?
C20 C19 C22 122.0(7) . . ?
C19 C20 H20 118.4 . . ?
C19 C20 C21 123.3(7) . . ?
C21 C20 H20 118.4 . . ?
C16 C21 C20 118.4(7) . . ?
C16 C21 H21 120.8 . . ?
C20 C21 H21 120.8 . . ?
C19 C22 H22A 109.5 . . ?
C19 C22 H22B 109.5 . . ?
C19 C22 H22C 109.5 . . ?
H22A C22 H22B 109.5 . . ?
H22A C22 H22C 109.5 . . ?
H22B C22 H22C 109.5 . . ?
C23 O2 H2 109.5 . . ?
O2 C23 H23A 109.5 . . ?
O2 C23 H23B 109.5 . . ?
O2 C23 H23C 109.5 . . ?
H23A C23 H23B 109.5 . . ?
H23A C23 H23C 109.5 . . ?
H23B C23 H23C 109.5 . . ?

loop_
_geom_bond_atom_site_label_1
_geom_bond_atom_site_label_2
_geom_bond_distance
_geom_bond_site_symmetry_2
_geom_bond_publ_flag
S1 C8 1.721(6) . ?
S1 C16 1.797(7) . ?
O1 C1 1.212(8) . ?
N1 C5 1.366(7) . ?
N1 C6 1.403(7) . ?
N1 C8 1.390(7) . ?
N2 C6 1.337(7) . ?
N2 C7 1.353(7) . ?
N3 H3A 0.8600 . ?
N3 H3B 0.8600 . ?
N3 C1 1.317(8) . ?
C1 C2 1.525(9) . ?
C2 C3 1.345(9) . ?
C2 C6 1.394(8) . ?
C3 H3 0.9300 . ?
C3 C4 1.417(9) . ?
C4 H4 0.9300 . ?
C4 C5 1.324(8) . ?
C5 H5 0.9300 . ?
C7 C8 1.395(8) . ?
C7 C9 1.469(8) . ?
C9 C10 1.407(8) . ?
C9 C14 1.384(9) . ?
C10 H10 0.9300 . ?
C10 C11 1.349(9) . ?
C11 H11 0.9300 . ?
C11 C12 1.401(10) . ?
C12 C13 1.371(10) . ?
C12 C15 1.496(9) . ?
C13 H13 0.9300 . ?
C13 C14 1.364(8) . ?
C14 H14 0.9300 . ?
C15 H15A 0.9600 . ?
C15 H15B 0.9600 . ?
C15 H15C 0.9600 . ?
C16 C17 1.360(9) . ?
C16 C21 1.384(8) . ?
C17 H17 0.9300 . ?
C17 C18 1.408(9) . ?
C18 H18 0.9300 . ?
C18 C19 1.366(9) . ?
C19 C20 1.358(10) . ?
C19 C22 1.503(9) . ?
C20 H20 0.9300 . ?
C20 C21 1.392(10) . ?
C21 H21 0.9300 . ?
C22 H22A 0.9600 . ?
C22 H22B 0.9600 . ?
C22 H22C 0.9600 . ?
O2 H2 0.8200 . ?
O2 C23 1.349(14) . ?
C23 H23A 0.9600 . ?
C23 H23B 0.9600 . ?
C23 H23C 0.9600 . ?

loop_
_geom_torsion_atom_site_label_1
_geom_torsion_atom_site_label_2
_geom_torsion_atom_site_label_3
_geom_torsion_atom_site_label_4
_geom_torsion
_geom_torsion_site_symmetry_1
_geom_torsion_site_symmetry_2
_geom_torsion_site_symmetry_3
_geom_torsion_site_symmetry_4
_geom_torsion_publ_flag
S1 C16 C17 C18 -178.6(5) . . . . ?
S1 C16 C21 C20 178.4(5) . . . . ?
O1 C1 C2 C3 1.8(11) . . . . ?
O1 C1 C2 C6 -178.0(7) . . . . ?
N2 C7 C8 S1 171.1(5) . . . . ?
N2 C7 C8 N1 -1.1(7) . . . . ?
N2 C7 C9 C10 -18.9(10) . . . . ?
N2 C7 C9 C14 161.1(6) . . . . ?
N3 C1 C2 C3 -177.8(7) . . . . ?
N3 C1 C2 C6 2.3(10) . . . . ?
C1 C2 C3 C4 179.1(6) . . . . ?
C1 C2 C6 N1 178.3(6) . . . . ?
C1 C2 C6 N2 0.2(12) . . . . ?
C2 C3 C4 C5 2.0(11) . . . . ?
C3 C2 C6 N1 -1.6(10) . . . . ?
C3 C2 C6 N2 -179.7(7) . . . . ?
C3 C4 C5 N1 -0.3(11) . . . . ?
C5 N1 C6 N2 -178.2(5) . . . . ?
C5 N1 C6 C2 3.3(9) . . . . ?
C5 N1 C8 S1 5.0(9) . . . . ?
C5 N1 C8 C7 178.6(6) . . . . ?
C6 N1 C5 C4 -2.4(10) . . . . ?
C6 N1 C8 S1 -172.9(4) . . . . ?
C6 N1 C8 C7 0.6(7) . . . . ?
C6 N2 C7 C8 1.1(7) . . . . ?
C6 N2 C7 C9 177.4(6) . . . . ?
C6 C2 C3 C4 -1.0(11) . . . . ?
C7 N2 C6 N1 -0.7(7) . . . . ?
C7 N2 C6 C2 177.5(7) . . . . ?
C7 C9 C10 C11 -176.9(7) . . . . ?
C7 C9 C14 C13 177.2(6) . . . . ?
C8 S1 C16 C17 -19.6(6) . . . . ?
C8 S1 C16 C21 163.8(5) . . . . ?
C8 N1 C5 C4 179.9(6) . . . . ?
C8 N1 C6 N2 0.0(7) . . . . ?
C8 N1 C6 C2 -178.5(6) . . . . ?
C8 C7 C9 C10 156.7(7) . . . . ?
C8 C7 C9 C14 -23.2(11) . . . . ?
C9 C7 C8 S1 -4.9(12) . . . . ?
C9 C7 C8 N1 -177.1(6) . . . . ?
C9 C10 C11 C12 -1.7(13) . . . . ?
C10 C9 C14 C13 -2.7(11) . . . . ?
C10 C11 C12 C13 -0.1(13) . . . . ?
C10 C11 C12 C15 177.4(7) . . . . ?
C11 C12 C13 C14 0.4(12) . . . . ?
C12 C13 C14 C9 1.1(12) . . . . ?
C14 C9 C10 C11 3.0(11) . . . . ?
C15 C12 C13 C14 -177.1(7) . . . . ?
C16 S1 C8 N1 -92.3(5) . . . . ?
C16 S1 C8 C7 96.5(7) . . . . ?
C16 C17 C18 C19 1.2(11) . . . . ?
C17 C16 C21 C20 1.7(10) . . . . ?
C17 C18 C19 C20 0.0(11) . . . . ?
C17 C18 C19 C22 -179.9(6) . . . . ?
C18 C19 C20 C21 -0.4(11) . . . . ?
C19 C20 C21 C16 -0.4(11) . . . . ?
C21 C16 C17 C18 -2.1(10) . . . . ?
C22 C19 C20 C21 179.5(6) . . . . ?
